data_4505039
loop_
_publ_author_name
'Lewis, Gareth R.'
'Steele, Gerry'
'McBride, Lorraine'
'Florence, Alastair J.'
'Kennedy, Alan R.'
'Shankland, Norman'
'David, William I. F.'
'Shankland, Kenneth'
'Teat, Simon J.'

_publ_section_title
;
 Hydrophobic vs. Hydrophilic:&#x2009; Ionic Competition in Remacemide Salt
 Structures
;
_journal_issue 2
_journal_name_full 'Crystal Growth &amp; Design'
_journal_page_first 427
_journal_paper_doi 10.1021/cg049836u
_journal_volume 5
_journal_year 2005
_chemical_formula_moiety 'C17 H21 N2 O1, C2 H3 O2'
_chemical_formula_sum 'C18 H24 N2 O3'
_chemical_formula_weight 316.40
_chemical_name_common 'remacemide acetate'
_chemical_name_systematic
; 
2-Amino-N-(1-methyl-1,12-diphenylethyl)-acetamide acetate
;
_space_group_IT_number 14
_symmetry_cell_setting monoclinic
_symmetry_space_group_name_Hall '-P 2ybc'
_symmetry_space_group_name_H-M 'P 1 21/c 1'
_cell_angle_alpha 90.0
_cell_angle_beta 93.13(1)
_cell_angle_gamma 90.0
_cell_formula_units_Z 4
_cell_length_a 15.4018(3)
_cell_length_b 6.7683(1)
_cell_length_c 17.3531(3)
_cell_measurement_temperature 130
_cell_volume 1806.26(6)
_computing_cell_refinement 'DASH V1.0'
_computing_data_collection 'BM16 instrument software'
_computing_data_reduction 'BM16 instrument software'
_computing_molecular_graphics 'Materials Studio (Accelrys)'
_computing_structure_refinement 'DASH V1.0'
_computing_structure_solution 'DASH V1.0'
_diffrn_ambient_temperature 130
_diffrn_detector 'multiple crystal analyser'
_diffrn_measurement_device_type '2 circle diffractometer'
_diffrn_radiation_monochromator 'Si 111'
_diffrn_radiation_wavelength 0.850747
_diffrn_source synchrotron
_diffrn_source_type 'ESRF BM16'
_pd_block_diffractogram_id remacet
_pd_char_colour colourless
_pd_instr_location 'BM16 diffractometer, ESRF, Grenoble, France'
_pd_meas_2theta_range_inc 0.005
_pd_meas_2theta_range_max 37.000
_pd_meas_2theta_range_min 2.000
_pd_meas_number_of_points 7001
_pd_meas_scan_method step
_pd_prep_temperature 130
_pd_proc_2theta_range_inc 0.005
_pd_proc_2theta_range_max 37.000
_pd_proc_2theta_range_min 2.000
_pd_proc_ls_background_function 'Chebyshev polynomial'
_pd_proc_ls_pref_orient_corr
; 
?
;
_pd_proc_ls_profile_function 'Voigt with axial divergence correction'
_pd_proc_ls_prof_R_factor 8.48
_pd_proc_ls_prof_wR_expected 6.89
_pd_proc_ls_prof_wR_factor 9.15
_pd_proc_wavelength 0.850747
_pd_spec_mounting '1.0mm borosilicate capillary'
_pd_spec_mount_mode transmission
_pd_spec_shape cylinder
_pd_spec_size_axial 10
_pd_spec_size_equat 1
_refine_ls_extinction_method none
_refine_ls_goodness_of_fit_all 2.21
_refine_ls_hydrogen_treatment refxyz
_refine_ls_matrix_type fullcycle
_refine_ls_number_constraints 130
_refine_ls_number_parameters 163
_refine_ls_number_restraints 20
_refine_ls_weighting_scheme sigma
_cod_data_source_file cg049836usi20040520_063540.cif
_cod_data_source_block 4
_cod_original_cell_volume 1806.3
_cod_original_formula_sum 'C18  H24 N2 O3'
_cod_database_code 4505039

loop_
_symmetry_equiv_pos_as_xyz
'   +x,   +y,   +z'
'   -x,1/2+y,1/2-z'
'   -x,   -y,   -z'
'   +x,1/2-y,1/2+z'

loop_
_atom_site_label
_atom_site_fract_x
_atom_site_fract_y
_atom_site_fract_z
_atom_site_occupancy
_atom_site_adp_type
_atom_site_U_iso_or_equiv
C1 0.0195(7) 0.6463(14) 0.3542(8) 1.0 Uiso 2.1(4)
C2 0.0830(8) 0.4826(21) 0.3824(5) 1.0 Uiso 2.1(4)
C3 0.2186(4) 0.2825(11) 0.3607(4) 1.0 Uiso 2.1(4)
C4 0.1776(8) 0.0790(15) 0.3748(6) 1.0 Uiso 2.1(4)
C5 0.2628(8) 0.3682(11) 0.4352(4) 1.0 Uiso 3.3(3)
C6 0.2960(9) 0.5608(13) 0.4357(6) 1.0 Uiso 3.3(3)
C7 0.3445(9) 0.6308(17) 0.5006(7) 1.0 Uiso 3.3(3)
C8 0.349(1) 0.5196(19) 0.5686(6) 1.0 Uiso 3.3(3)
C9 0.3176(11) 0.3254(21) 0.5679(5) 1.0 Uiso 3.3(3)
C10 0.2742(11) 0.2500(16) 0.5012(5) 1.0 Uiso 3.3(3)
C11 0.2823(6) 0.2729(16) 0.2953(5) 1.0 Uiso 2.1(4)
C12 0.3477(5) 0.1036(14) 0.3108(6) 1.0 Uiso 3.3(3)
C13 0.4247(7) 0.1392(15) 0.3554(8) 1.0 Uiso 3.3(3)
C14 0.4849(7) -0.0134(19) 0.3687(8) 1.0 Uiso 3.3(3)
C15 0.4720(9) -0.1953(16) 0.3316(10) 1.0 Uiso 3.3(3)
C16 0.4016(9) -0.2202(14) 0.2779(8) 1.0 Uiso 3.3(3)
C17 0.3380(8) -0.0730(16) 0.2692(8) 1.0 Uiso 3.3(3)
C18 0.1143(11) 0.6378(22) 0.0562(5) 1.0 Uiso 3.4(3)
C19 0.1173(12) 0.6259(13) 0.1449(5) 1.0 Uiso 3.4(3)
N1 -0.0657(6) 0.6108(21) 0.3845(8) 1.0 Uiso 2.0(3)
N2 0.1473(6) 0.4083(19) 0.3309(4) 1.0 Uiso 3.0(3)
O1 0.0766(8) 0.4077(18) 0.4470(5) 1.0 Uiso 2.0(3)
O2 0.1193(10) 0.7823(16) 0.1843(7) 1.0 Uiso 3.4(3)
O3 0.1258(11) 0.4607(15) 0.1780(7) 1.0 Uiso 3.4(3)
H1 -0.0536(15) 0.594(23) 0.4414(20) 1.0 Uiso 3.0
H1A 0.042(1) 0.7775(13) 0.3728(19) 1.0 Uiso 3.0
H1B 0.0141(13) 0.646(4) 0.2965(8) 1.0 Uiso 3.0
H2 -0.088(4) 0.489(14) 0.357(6) 1.0 Uiso 3.0
H3 -0.100(3) 0.732(9) 0.370(8) 1.0 Uiso 3.0
H4 0.152(6) 0.470(21) 0.2835(21) 1.0 Uiso 3.0
H4A 0.139(8) 0.041(10) 0.329(4) 1.0 Uiso 3.0
H4B 0.142(8) 0.086(6) 0.421(5) 1.0 Uiso 3.0
H4C 0.2247(11) -0.022(4) 0.383(8) 1.0 Uiso 3.0
H6 0.281(4) 0.652(3) 0.3916(19) 1.0 Uiso 3.0
H7 0.372(3) 0.765(4) 0.4996(14) 1.0 Uiso 3.0
H8 0.369(4) 0.583(4) 0.6186(9) 1.0 Uiso 3.0
H9 0.322(4) 0.245(4) 0.6163(12) 1.0 Uiso 3.0
H10 0.248(4) 0.115(5) 0.5019(15) 1.0 Uiso 3.0
H11A 0.3112(8) 0.3881(16) 0.2929(9) 1.0 Uiso 3.0
H11B 0.2523(8) 0.2514(26) 0.2500(4) 1.0 Uiso 3.0
H13 0.4386(23) 0.2758(27) 0.374(4) 1.0 Uiso 3.0
H14 0.5334(24) 0.003(4) 0.4090(26) 1.0 Uiso 3.0
H15 0.5153(26) -0.304(4) 0.340(3) 1.0 Uiso 3.0
H16 0.3992(28) -0.338(6) 0.2431(30) 1.0 Uiso 3.0
H17 0.2892(22) -0.088(4) 0.2292(24) 1.0 Uiso 3.0
H18A 0.102(12) 0.518(6) 0.0362(7) 1.0 Uiso 3.0
H18B 0.166(4) 0.678(26) 0.0408(11) 1.0 Uiso 3.0
H18C 0.073(8) 0.724(21) 0.0398(10) 1.0 Uiso 3.0

loop_
_atom_type_symbol
_atom_type_description
_atom_type_scat_dispersion_real
_atom_type_scat_dispersion_imag
_atom_type_scat_source
S S 0.1246 0.1234 'International Tables Vol C Tables 4.2.6.8 and 6.1.1.4'
O O 0.0106 0.0060 'International Tables Vol C Tables 4.2.6.8 and 6.1.1.4'
N N 0.0061 0.0033 'International Tables Vol C Tables 4.2.6.8 and 6.1.1.4'
C C 0.0033 0.0016 'International Tables Vol C Tables 4.2.6.8 and 6.1.1.4'
H H 0.0000 0.0000 'International Tables Vol C Tables 4.2.6.8 and 6.1.1.4'

loop_
_geom_angle_atom_site_label_1
_geom_angle_atom_site_label_2
_geom_angle_atom_site_label_3
_geom_angle
_geom_angle_publ_flag
C2 N2 C3 120.5(7) yes
H1 N1 H3 116(10) no
H2 N1 H3 113(7) no
C1 N1 H1 104.7(19) no
C1 N1 H2 105(4) no
C1 N1 H3 104(4) no
H1 N1 H2 113(10) no
C3 N2 H4 119(6) no
C2 N2 H4 118(7) no
N1 C1 C2 109.7(10) yes
N2 C2 C1 119.7(9) yes
O1 C2 N2 120.1(12) yes
O1 C2 C1 120.2(11) yes
N2 C3 C5 111.5(7) yes
N2 C3 C11 105.1(6) yes
C4 C3 C5 111.7(7) no
C4 C3 C11 111.2(7) no
C5 C3 C11 111.3(7) no
N2 C3 C4 105.7(7) yes
C3 C5 C6 120.0(7) no
C3 C5 C10 120.1(8) no
C6 C5 C10 119.8(9) no
C5 C6 C7 119.9(9) no
C6 C7 C8 119.8(11) no
C7 C8 C9 119.8(10) no
C8 C9 C10 119.8(10) no
C5 C10 C9 120.1(10) no
C3 C11 C12 109.8(7) no
C11 C12 C17 119.7(9) no
C13 C12 C17 119.7(9) no
C11 C12 C13 119.6(9) no
C12 C13 C14 119.8(10) no
C13 C14 C15 119.9(12) no
C14 C15 C16 119.8(11) no
C15 C16 C17 119.9(11) no
C12 C17 C16 119.9(11) no
N1 C1 H1A 109.4(16) no
N1 C1 H1B 109.5(16) no
C2 C1 H1A 109.4(15) no
C2 C1 H1B 109.5(17) no
H1A C1 H1B 109(3) no
C3 C4 H4A 110(4) no
C3 C4 H4B 109(3) no
C3 C4 H4C 109.4(19) no
H4A C4 H4B 109(9) no
H4A C4 H4C 109(8) no
H4B C4 H4C 110(9) no
C5 C6 H6 120(2) no
C7 C6 H6 120(2) no
C6 C7 H7 120.0(19) no
C8 C7 H7 120.0(19) no
C7 C8 H8 120.0(19) no
C9 C8 H8 120.0(19) no
C8 C9 H9 120(2) no
C10 C9 H9 120(3) no
C5 C10 H10 120(2) no
C9 C10 H10 120(2) no
C3 C11 H11A 109.5(12) no
C3 C11 H11B 109.4(11) no
C12 C11 H11A 109.4(11) no
C12 C11 H11B 109.2(15) no
H11A C11 H11B 109.5(18) no
C12 C13 H13 120(3) no
C14 C13 H13 120(2) no
C13 C14 H14 120(2) no
C15 C14 H14 120(2) no
C14 C15 H15 120(3) no
C16 C15 H15 120(3) no
C15 C16 H16 120(3) no
C17 C16 H16 120(3) no
C12 C17 H17 120.0(19) no
C16 C17 H17 120(2) no
O2 C19 O3 119.9(10) yes
O2 C19 C18 119.8(10) yes
O3 C19 C18 120.0(10) yes
C19 C18 H18A 109.4(19) no
C19 C18 H18B 110(2) no
C19 C18 H18C 110(3) no
H18A C18 H18B 110(15) no
H18A C18 H18C 108(12) no
H18B C18 H18C 110(13) no

loop_
_geom_bond_atom_site_label_1
_geom_bond_atom_site_label_2
_geom_bond_distance
_geom_bond_publ_flag
O1 C2 1.240(14) yes
O2 C19 1.260(14) yes
O3 C19 1.261(14) yes
N1 C1 1.460(15) yes
N2 C3 1.462(12) yes
N2 C2 1.460(14) yes
N1 H1 1.00(4) no
N1 H2 1.00(10) no
N1 H3 1.00(7) no
N2 H4 0.94(7) no
C1 C2 1.538(16) no
C3 C4 1.540(13) no
C3 C5 1.541(11) no
C3 C11 1.542(11) no
C5 C10 1.400(12) no
C5 C6 1.400(13) no
C6 C7 1.400(17) no
C7 C8 1.398(16) no
C8 C9 1.403(19) no
C9 C10 1.400(16) no
C11 C12 1.540(13) no
C12 C13 1.401(15) no
C12 C17 1.400(15) no
C13 C14 1.399(16) no
C14 C15 1.398(18) no
C15 C16 1.40(2) no
C16 C17 1.400(17) no
C1 H1B 1.00(2) no
C1 H1A 1.000(17) no
C4 H4C 1.00(3) no
C4 H4B 1.00(10) no
C4 H4A 1.00(9) no
C6 H6 1.00(3) no
C7 H7 1.00(3) no
C8 H8 1.00(3) no
C9 H9 1.00(3) no
C10 H10 1.00(4) no
C11 H11B 0.902(13) no
C11 H11A 0.900(15) no
C13 H13 1.00(3) no
C14 H14 1.00(4) no
C15 H15 1.00(4) no
C16 H16 1.00(5) no
C17 H17 1.00(4) no
C18 C19 1.540(12) no
C18 H18A 0.90(5) no
C18 H18B 0.90(9) no
C18 H18C 0.88(12) no

loop_
_geom_hbond_atom_site_label_D
_geom_hbond_atom_site_label_H
_geom_hbond_atom_site_label_A
_geom_hbond_distance_DH
_geom_hbond_distance_HA
_geom_hbond_distance_DA
_geom_hbond_angle_DHA
_geom_hbond_site_symmetry_A
_geom_hbond_publ_flag
N1 H1 O1 1.00(4) 2.35(7) 2.759(16) 103(4) . yes
N1 H1 O1 1.00(4) 1.99(4) 2.941(16) 157(5) 3_566 yes
N1 H2 O2 1.00(10) 1.63(10) 2.636(18) 176(8) 2_545 yes
N1 H3 O3 1.00(7) 1.79(8) 2.743(17) 158(8) 2_555 yes
N2 H4 O3 0.94(7) 1.85(4) 2.679(14) 147(11) . yes
C4 H4B O1 1.00(10) 2.45(7) 3.025(16) 116(4) . yes

loop_
_geom_torsion_atom_site_label_1
_geom_torsion_atom_site_label_2
_geom_torsion_atom_site_label_3
_geom_torsion_atom_site_label_4
_geom_torsion
_geom_torsion_publ_flag
C3 N2 C2 C1 168.0(9) no
C2 N2 C3 C4 74.5(12) no
C3 N2 C2 O1 -15.8(18) no
C2 N2 C3 C11 -167.8(10) no
C2 N2 C3 C5 -47.1(13) no
N1 C1 C2 N2 142.6(12) no
N1 C1 C2 O1 -33.5(16) no
C11 C3 C5 C10 -114.9(12) no
C5 C3 C11 C12 73.8(9) no
N2 C3 C5 C6 -55.5(13) no
N2 C3 C5 C10 128.1(11) no
C4 C3 C5 C6 -173.5(10) no
C4 C3 C5 C10 10.1(14) no
N2 C3 C11 C12 -165.4(8) no
C4 C3 C11 C12 -51.5(9) no
C11 C3 C5 C6 61.5(12) no
C6 C5 C10 C9 1(2) no
C10 C5 C6 C7 3.5(19) no
C3 C5 C6 C7 -172.9(10) no
C3 C5 C10 C9 177.3(12) no
C5 C6 C7 C8 -9.3(19) no
C6 C7 C8 C9 11(2) no
C7 C8 C9 C10 -6(2) no
C8 C9 C10 C5 1(2) no
C3 C11 C12 C13 -88.0(11) no
C3 C11 C12 C17 103.7(10) no
C11 C12 C13 C14 -179.1(10) no
C11 C12 C17 C16 174.1(10) no
C13 C12 C17 C16 5.8(17) no
C17 C12 C13 C14 -10.8(17) no
C12 C13 C14 C15 6.0(19) no
C13 C14 C15 C16 4(2) no
C14 C15 C16 C17 -9(2) no
C15 C16 C17 C12 3.9(19) no
